data_4330809
loop_
_publ_author_name
'Nikolay S. Abramchuk'
'Wilder Carrillo-Cabrera'
'Igor Veremchuk'
'Niels Oeschler'
'Andrei V. Olenev'
'Yurii Prots'
'Ulrich Burkhardt'
'Evgeny V. Dikarev'
'Yuri Grin'
'Andrei V. Shevelkov'

_publ_contact_author_address
;
Max-Planck-Institut f\"ur Chemische Physik fester Stoffe
N\"othnitzer Str. 40
01187 Dresden
Germany
;
_publ_contact_author_email Nikolay.Abramchuk@cpfs.mpg.de
_publ_contact_author_fax 49(351)46464002
_publ_contact_author_name 'Abramchuk, Nikolay'
_publ_contact_author_phone 49(351)46462236
_publ_section_title
;
 Homo- and Heterovalent Substitutions in the New Clathrates I
 Si30P16Te8-xSex and Si30+xP16-xTe8-xBrx: Synthesis, Crystal Structure,
 and Thermoelectric Properties
;
_journal_name_full 'Inorganic Chemistry'
_journal_page_first 11396
_journal_page_last 11405
_journal_paper_doi 10.1021/ic3010097
_journal_volume 51
_journal_year 2012
_chemical_formula_sum 'Br1.52 P13.54 Si32.46 Te6.01'
_chemical_formula_weight 2219.47
_space_group_IT_number 200
_space_group_name_Hall '-P 2 2 3'
_symmetry_cell_setting cubic
_symmetry_space_group_name_Hall '-P 2 2 3'
_symmetry_space_group_name_H-M 'P m -3'
_atom_sites_solution_hydrogens none
_atom_sites_solution_primary direct
_atom_sites_solution_secondary difmap
_audit_creation_method SHELXL-97
_cell_angle_alpha 90.00
_cell_angle_beta 90.00
_cell_angle_gamma 90.00
_cell_formula_units_Z 1
_cell_length_a 9.9863(4)
_cell_length_b 9.9863(4)
_cell_length_c 9.9863(4)
_cell_measurement_temperature 298
_cell_volume 995.90(7)
_computing_cell_refinement WinGX
_computing_data_collection 'CrystalClear (Rigaku Inc., 2008)'
_computing_data_reduction 'CrystalClear (Rigaku Inc., 2008)'
_computing_structure_refinement WinGX
_diffrn_ambient_temperature 298
_diffrn_measured_fraction_theta_full 1.000
_diffrn_measured_fraction_theta_max 1.000
_diffrn_measurement_device_type 'Rigaku AFC7'
_diffrn_measurement_method dtprofit.ref
_diffrn_radiation_monochromator graphite
_diffrn_radiation_source 'fine-focus sealed tube'
_diffrn_radiation_type MoK\a
_diffrn_radiation_wavelength 0.71073
_diffrn_reflns_av_R_equivalents 0.0456
_diffrn_reflns_av_sigmaI/netI 0.0236
_diffrn_reflns_limit_h_max 13
_diffrn_reflns_limit_h_min -12
_diffrn_reflns_limit_k_max 8
_diffrn_reflns_limit_k_min -14
_diffrn_reflns_limit_l_max 14
_diffrn_reflns_limit_l_min -14
_diffrn_reflns_number 5828
_diffrn_reflns_theta_full 29.96
_diffrn_reflns_theta_max 29.96
_diffrn_reflns_theta_min 2.04
_exptl_absorpt_coefficient_mu 7.415
_exptl_absorpt_correction_T_max 1.0000
_exptl_absorpt_correction_T_min 0.7137
_exptl_absorpt_correction_type multi-scan
_exptl_crystal_colour 'gray metallic'
_exptl_crystal_density_diffrn 3.701
_exptl_crystal_description cube
_exptl_crystal_F_000 1023
_exptl_crystal_size_max 0.1
_exptl_crystal_size_mid 0.1
_exptl_crystal_size_min 0.1
_refine_ls_extinction_coef 0.0036(7)
_refine_ls_extinction_expression Fc^*^=kFc[1+0.001xFc^2^\l^3^/sin(2\q)]^-1/4^
_refine_ls_extinction_method SHELXL
_refine_ls_goodness_of_fit_ref 1.461
_refine_ls_matrix_type full
_refine_ls_number_parameters 34
_refine_ls_number_reflns 571
_refine_ls_number_restraints 0
_refine_ls_restrained_S_all 1.461
_refine_ls_R_factor_all 0.0309
_refine_ls_R_factor_gt 0.0306
_refine_ls_shift/su_max 0.000
_refine_ls_shift/su_mean 0.000
_refine_ls_structure_factor_coef Fsqd
_refine_ls_weighting_details 'calc w=1/[\s^2^(Fo^2^)+(0.0375P)^2^+0.0000P] where P=(Fo^2^+2Fc^2^)/3'
_refine_ls_weighting_scheme calc
_refine_ls_wR_factor_gt 0.0833
_refine_ls_wR_factor_ref 0.0834
_reflns_number_gt 567
_reflns_number_total 571
_reflns_threshold_expression >2sigma(I)
_cod_data_source_file ic3010097_si_002_12.cif
_cod_data_source_block '[Si,P]46Te6.01Br1.52_crystal_V'
_cod_original_cell_volume 995.90(2)
_cod_original_formula_sum 'P13.54 Br1.52 Si32.46 Te6.01'
_cod_database_code 4330809

loop_
_symmetry_equiv_pos_as_xyz
'x, y, z'
'-x, -y, z'
'x, -y, -z'
'-x, y, -z'
'y, z, x'
'-y, -z, x'
'y, -z, -x'
'-y, z, -x'
'z, x, y'
'-z, x, -y'
'-z, -x, y'
'z, -x, -y'
'-x, -y, -z'
'x, y, -z'
'-x, y, z'
'x, -y, z'
'-y, -z, -x'
'y, z, -x'
'-y, z, x'
'y, -z, x'
'-z, -x, -y'
'z, -x, y'
'z, x, -y'
'-z, x, y'

loop_
_atom_site_label
_atom_site_type_symbol
_atom_site_fract_x
_atom_site_fract_y
_atom_site_fract_z
_atom_site_U_iso_or_equiv
_atom_site_adp_type
_atom_site_occupancy
_atom_site_symmetry_multiplicity
_atom_site_calc_flag
_atom_site_refinement_flags
Te1 Te 0.26055(8) 0.0000 0.5000 0.0195(2) Uani 0.915(17) 4 d SP
Br3 Br 0.26055(8) 0.0000 0.5000 0.0195(2) Uani 0.085(17) 4 d SP
Br1 Br 0.5000 0.5000 0.5000 0.0089(11) Uani 0.494(9) 24 d SP
Br2A Br 0.0000 0.0000 0.0000 0.0118(4) Uani 0.45(2) 24 d SP
Te2B Te 0.0000 0.0000 0.0000 0.0118(4) Uani 0.55(2) 24 d SP
Si1 Si 0.18457(12) 0.18457(12) 0.18457(12) 0.0103(5) Uani 1 3 d S
P2 P 0.31676(11) 0.31676(11) 0.31676(11) 0.0105(4) Uani 1 3 d S
P3 P 0.0000 0.11740(17) 0.30895(18) 0.0146(4) Uani 1 2 d S
Si4 Si 0.19067(17) 0.38313(17) 0.5000 0.0123(4) Uani 1 2 d S
Si5 Si 0.0000 0.2478(3) 0.5000 0.0097(5) Uani 1 4 d S

loop_
_atom_site_aniso_label
_atom_site_aniso_U_11
_atom_site_aniso_U_22
_atom_site_aniso_U_33
_atom_site_aniso_U_23
_atom_site_aniso_U_13
_atom_site_aniso_U_12
Te1 0.0177(4) 0.0190(4) 0.0218(4) 0.000 0.000 0.000
Br3 0.0177(4) 0.0190(4) 0.0218(4) 0.000 0.000 0.000
Br1 0.0089(11) 0.0089(11) 0.0089(11) 0.000 0.000 0.000
Br2A 0.0118(4) 0.0118(4) 0.0118(4) 0.000 0.000 0.000
Te2B 0.0118(4) 0.0118(4) 0.0118(4) 0.000 0.000 0.000
Si1 0.0103(5) 0.0103(5) 0.0103(5) 0.0001(4) 0.0001(4) 0.0001(4)
P2 0.0105(4) 0.0105(4) 0.0105(4) 0.0001(3) 0.0001(3) 0.0001(3)
P3 0.0145(8) 0.0143(8) 0.0151(9) -0.0010(6) 0.000 0.000
Si4 0.0127(8) 0.0113(8) 0.0129(9) 0.000 0.000 -0.0015(6)
Si5 0.0092(12) 0.0106(10) 0.0093(12) 0.000 0.000 0.000

loop_
_atom_type_symbol
_atom_type_description
_atom_type_scat_dispersion_real
_atom_type_scat_dispersion_imag
_atom_type_scat_source
Br Br -0.2901 2.4595 'International Tables Vol C Tables 4.2.6.8 and 6.1.1.4'
P P 0.1023 0.0942 'International Tables Vol C Tables 4.2.6.8 and 6.1.1.4'
Si Si 0.0817 0.0704 'International Tables Vol C Tables 4.2.6.8 and 6.1.1.4'
Te Te -0.5308 1.6751 'International Tables Vol C Tables 4.2.6.8 and 6.1.1.4'

loop_
_geom_angle_atom_site_label_1
_geom_angle_atom_site_label_2
_geom_angle_atom_site_label_3
_geom_angle
_geom_angle_site_symmetry_1
_geom_angle_site_symmetry_3
Si4 Te1 Si4 41.79(6) 10_656 9
Si4 Te1 Si4 71.18(5) 10_656 21_656
Si4 Te1 Si4 86.09(5) 9 21_656
Si4 Te1 Si4 86.09(5) 10_656 22
Si4 Te1 Si4 71.18(5) 9 22
Si4 Te1 Si4 41.79(6) 21_656 22
Si4 Te1 P3 161.97(4) 10_656 2
Si4 Te1 P3 123.67(4) 9 2
Si4 Te1 P3 123.60(4) 21_656 2
Si4 Te1 P3 99.03(3) 22 2
Si4 Te1 P3 123.67(4) 10_656 13_556
Si4 Te1 P3 161.97(4) 9 13_556
Si4 Te1 P3 99.03(3) 21_656 13_556
Si4 Te1 P3 123.60(4) 22 13_556
P3 Te1 P3 67.53(5) 2 13_556
Si4 Te1 P3 123.60(4) 10_656 .
Si4 Te1 P3 99.03(3) 9 .
Si4 Te1 P3 161.97(4) 21_656 .
Si4 Te1 P3 123.67(4) 22 .
P3 Te1 P3 39.94(6) 2 .
P3 Te1 P3 81.43(5) 13_556 .
Si4 Te1 P3 99.03(3) 10_656 14_556
Si4 Te1 P3 123.60(4) 9 14_556
Si4 Te1 P3 123.67(4) 21_656 14_556
Si4 Te1 P3 161.97(4) 22 14_556
P3 Te1 P3 81.43(5) 2 14_556
P3 Te1 P3 39.94(6) 13_556 14_556
P3 Te1 P3 67.53(5) . 14_556
Si4 Te1 Si5 40.37(3) 10_656 21_656
Si4 Te1 Si5 75.85(4) 9 21_656
Si4 Te1 Si5 40.37(3) 21_656 21_656
Si4 Te1 Si5 75.85(4) 22 21_656
P3 Te1 Si5 157.66(3) 2 21_656
P3 Te1 Si5 96.82(4) 13_556 21_656
P3 Te1 Si5 157.66(3) . 21_656
P3 Te1 Si5 96.82(4) 14_556 21_656
Si4 Te1 Si5 75.85(4) 10_656 9
Si4 Te1 Si5 40.37(3) 9 9
Si4 Te1 Si5 75.85(4) 21_656 9
Si4 Te1 Si5 40.37(3) 22 9
P3 Te1 Si5 96.82(4) 2 9
P3 Te1 Si5 157.66(3) 13_556 9
P3 Te1 Si5 96.82(4) . 9
P3 Te1 Si5 157.66(3) 14_556 9
Si5 Te1 Si5 92.97(7) 21_656 9
Si4 Te1 Si5 158.53(3) 10_656 13_556
Si4 Te1 Si5 158.53(3) 9 13_556
Si4 Te1 Si5 97.38(4) 21_656 13_556
Si4 Te1 Si5 97.38(4) 22 13_556
P3 Te1 Si5 38.32(3) 2 13_556
P3 Te1 Si5 38.32(3) 13_556 13_556
P3 Te1 Si5 71.71(4) . 13_556
P3 Te1 Si5 71.71(4) 14_556 13_556
Si5 Te1 Si5 119.929(2) 21_656 13_556
Si5 Te1 Si5 119.929(2) 9 13_556
Si4 Te1 Si5 97.38(4) 10_656 .
Si4 Te1 Si5 97.38(4) 9 .
Si4 Te1 Si5 158.53(3) 21_656 .
Si4 Te1 Si5 158.53(3) 22 .
P3 Te1 Si5 71.71(4) 2 .
P3 Te1 Si5 71.71(4) 13_556 .
P3 Te1 Si5 38.32(3) . .
P3 Te1 Si5 38.32(3) 14_556 .
Si5 Te1 Si5 119.929(2) 21_656 .
Si5 Te1 Si5 119.929(2) 9 .
Si5 Te1 Si5 87.13(7) 13_556 .
Si4 Te1 P2 38.24(3) 10_656 14_556
Si4 Te1 P2 64.39(4) 9 14_556
Si4 Te1 P2 102.15(3) 21_656 14_556
Si4 Te1 P2 124.30(3) 22 14_556
P3 Te1 P2 133.03(3) 2 14_556
P3 Te1 P2 97.60(4) 13_556 14_556
P3 Te1 P2 95.62(3) . 14_556
P3 Te1 P2 63.11(3) 14_556 14_556
Si5 Te1 P2 62.389(9) 21_656 14_556
Si5 Te1 P2 104.74(4) 9 14_556
Si5 Te1 P2 134.40(4) 13_556 14_556
Si5 Te1 P2 61.34(3) . 14_556
Si4 Te1 P2 124.30(3) 10_656 16
Si4 Te1 P2 102.15(3) 9 16
Si4 Te1 P2 64.39(4) 21_656 16
Si4 Te1 P2 38.24(3) 22 16
P3 Te1 P2 63.11(3) 2 16
P3 Te1 P2 95.62(3) 13_556 16
P3 Te1 P2 97.60(4) . 16
P3 Te1 P2 133.03(3) 14_556 16
Si5 Te1 P2 104.74(4) 21_656 16
Si5 Te1 P2 62.389(9) 9 16
Si5 Te1 P2 61.34(2) 13_556 16
Si5 Te1 P2 134.40(4) . 16
P2 Te1 P2 162.54(4) 14_556 16
Si4 Te1 P2 64.39(4) 10_656 .
Si4 Te1 P2 38.24(3) 9 .
Si4 Te1 P2 124.30(3) 21_656 .
Si4 Te1 P2 102.15(3) 22 .
P3 Te1 P2 97.60(4) 2 .
P3 Te1 P2 133.03(3) 13_556 .
P3 Te1 P2 63.11(3) . .
P3 Te1 P2 95.62(3) 14_556 .
Si5 Te1 P2 104.74(4) 21_656 .
Si5 Te1 P2 62.389(9) 9 .
Si5 Te1 P2 134.40(4) 13_556 .
Si5 Te1 P2 61.34(2) . .
P2 Te1 P2 59.33(5) 14_556 .
P2 Te1 P2 117.64(4) 16 .
Si4 Te1 P2 102.15(3) 10_656 3_556
Si4 Te1 P2 124.30(3) 9 3_556
Si4 Te1 P2 38.24(3) 21_656 3_556
Si4 Te1 P2 64.39(4) 22 3_556
P3 Te1 P2 95.62(3) 2 3_556
P3 Te1 P2 63.11(3) 13_556 3_556
P3 Te1 P2 133.03(3) . 3_556
P3 Te1 P2 97.60(4) 14_556 3_556
Si5 Te1 P2 62.389(9) 21_656 3_556
Si5 Te1 P2 104.74(4) 9 3_556
Si5 Te1 P2 61.34(2) 13_556 3_556
Si5 Te1 P2 134.40(4) . 3_556
P2 Te1 P2 117.64(4) 14_556 3_556
P2 Te1 P2 59.33(5) 16 3_556
P2 Te1 P2 162.54(4) . 3_556
Si4 Te1 Si1 137.55(3) 10_656 16
Si4 Te1 Si1 97.76(3) 9 16
Si4 Te1 Si1 99.35(4) 21_656 16
Si4 Te1 Si1 63.87(4) 22 16
P3 Te1 Si1 37.55(3) 2 16
P3 Te1 Si1 98.42(3) 13_556 16
P3 Te1 Si1 62.93(4) . 16
P3 Te1 Si1 118.96(3) 14_556 16
Si5 Te1 Si1 138.85(4) 21_656 16
Si5 Te1 Si1 61.79(2) 9 16
Si5 Te1 Si1 60.774(9) 13_556 16
Si5 Te1 Si1 101.14(4) . 16
P2 Te1 Si1 150.71(3) 14_556 16
P2 Te1 Si1 35.87(4) 16 16
P2 Te1 Si1 92.05(4) . 16
P2 Te1 Si1 91.50(4) 3_556 16
Si4 Te1 Si1 63.87(4) 10_656 14_556
Si4 Te1 Si1 99.35(4) 9 14_556
Si4 Te1 Si1 97.76(3) 21_656 14_556
Si4 Te1 Si1 137.55(3) 22 14_556
P3 Te1 Si1 118.96(3) 2 14_556
P3 Te1 Si1 62.93(4) 13_556 14_556
P3 Te1 Si1 98.42(3) . 14_556
P3 Te1 Si1 37.55(3) 14_556 14_556
Si5 Te1 Si1 61.79(2) 21_656 14_556
Si5 Te1 Si1 138.85(4) 9 14_556
Si5 Te1 Si1 101.14(4) 13_556 14_556
Si5 Te1 Si1 60.774(9) . 14_556
P2 Te1 Si1 35.87(4) 14_556 14_556
P2 Te1 Si1 150.71(3) 16 14_556
P2 Te1 Si1 91.50(4) . 14_556
P2 Te1 Si1 92.05(4) 3_556 14_556
Si1 Te1 Si1 156.51(4) 16 14_556
Si4 Te1 Si1 99.35(4) 10_656 .
Si4 Te1 Si1 63.87(4) 9 .
Si4 Te1 Si1 137.55(3) 21_656 .
Si4 Te1 Si1 97.76(3) 22 .
P3 Te1 Si1 62.93(4) 2 .
P3 Te1 Si1 118.96(3) 13_556 .
P3 Te1 Si1 37.55(3) . .
P3 Te1 Si1 98.42(3) 14_556 .
Si5 Te1 Si1 138.85(4) 21_656 .
Si5 Te1 Si1 61.79(2) 9 .
Si5 Te1 Si1 101.14(4) 13_556 .
Si5 Te1 Si1 60.774(9) . .
P2 Te1 Si1 91.50(4) 14_556 .
P2 Te1 Si1 92.05(4) 16 .
P2 Te1 Si1 35.87(4) . .
P2 Te1 Si1 150.71(3) 3_556 .
Si1 Te1 Si1 59.27(5) 16 .
Si1 Te1 Si1 115.35(4) 14_556 .
Si4 Te1 Si1 97.76(3) 10_656 3_556
Si4 Te1 Si1 137.55(3) 9 3_556
Si4 Te1 Si1 63.87(4) 21_656 3_556
Si4 Te1 Si1 99.35(4) 22 3_556
P3 Te1 Si1 98.42(3) 2 3_556
P3 Te1 Si1 37.55(3) 13_556 3_556
P3 Te1 Si1 118.96(3) . 3_556
P3 Te1 Si1 62.93(4) 14_556 3_556
Si5 Te1 Si1 61.79(2) 21_656 3_556
Si5 Te1 Si1 138.85(4) 9 3_556
Si5 Te1 Si1 60.774(9) 13_556 3_556
Si5 Te1 Si1 101.14(4) . 3_556
P2 Te1 Si1 92.05(4) 14_556 3_556
P2 Te1 Si1 91.50(4) 16 3_556
P2 Te1 Si1 150.71(3) . 3_556
P2 Te1 Si1 35.87(4) 3_556 3_556
Si1 Te1 Si1 115.35(4) 16 3_556
Si1 Te1 Si1 59.27(5) 14_556 3_556
Si1 Te1 Si1 156.51(4) . 3_556
Si4 Te1 P3 105.20(4) 10_656 9
Si4 Te1 P3 63.54(4) 9 9
Si4 Te1 P3 105.20(4) 21_656 9
Si4 Te1 P3 63.54(4) 22 9
P3 Te1 P3 62.86(5) 2 9
P3 Te1 P3 130.278(17) 13_556 9
P3 Te1 P3 62.86(5) . 9
P3 Te1 P3 130.278(17) 14_556 9
Si5 Te1 P3 129.28(5) 21_656 9
Si5 Te1 P3 36.30(4) 9 9
Si5 Te1 P3 95.22(2) 13_556 9
Si5 Te1 P3 95.22(2) . 9
P2 Te1 P3 118.16(3) 14_556 9
P2 Te1 P3 59.33(2) 16 9
P2 Te1 P3 59.33(2) . 9
P2 Te1 P3 118.16(3) 3_556 9
Si1 Te1 P3 35.63(2) 16 9
Si1 Te1 P3 149.76(2) 14_556 9
Si1 Te1 P3 35.63(2) . 9
Si1 Te1 P3 149.76(2) 3_556 9
Si4 Te1 P3 63.54(4) 10_656 23_556
Si4 Te1 P3 105.20(4) 9 23_556
Si4 Te1 P3 63.54(4) 21_656 23_556
Si4 Te1 P3 105.20(4) 22 23_556
P3 Te1 P3 130.278(17) 2 23_556
P3 Te1 P3 62.86(5) 13_556 23_556
P3 Te1 P3 130.278(17) . 23_556
P3 Te1 P3 62.86(5) 14_556 23_556
Si5 Te1 P3 36.30(4) 21_656 23_556
Si5 Te1 P3 129.28(5) 9 23_556
Si5 Te1 P3 95.22(2) 13_556 23_556
Si5 Te1 P3 95.22(2) . 23_556
P2 Te1 P3 59.33(2) 14_556 23_556
P2 Te1 P3 118.16(3) 16 23_556
P2 Te1 P3 118.16(3) . 23_556
P2 Te1 P3 59.33(2) 3_556 23_556
Si1 Te1 P3 149.76(2) 16 23_556
Si1 Te1 P3 35.63(2) 14_556 23_556
Si1 Te1 P3 149.76(2) . 23_556
Si1 Te1 P3 35.63(2) 3_556 23_556
P3 Te1 P3 165.58(6) 9 23_556
Si4 Te1 Si4 134.720(18) 10_656 3_556
Si4 Te1 Si4 134.720(18) 9 3_556
Si4 Te1 Si4 63.81(5) 21_656 3_556
Si4 Te1 Si4 63.81(5) 22 3_556
P3 Te1 Si4 61.84(3) 2 3_556
P3 Te1 Si4 61.84(3) 13_556 3_556
P3 Te1 Si4 101.54(4) . 3_556
P3 Te1 Si4 101.54(4) 14_556 3_556
Si5 Te1 Si4 97.097(19) 21_656 3_556
Si5 Te1 Si4 97.097(19) 9 3_556
Si5 Te1 Si4 36.10(4) 13_556 3_556
Si5 Te1 Si4 123.23(5) . 3_556
P2 Te1 Si4 150.33(3) 14_556 3_556
P2 Te1 Si4 35.468(17) 16 3_556
P2 Te1 Si4 150.33(3) . 3_556
P2 Te1 Si4 35.468(17) 3_556 3_556
Si1 Te1 Si4 58.47(2) 16 3_556
Si1 Te1 Si4 116.74(3) 14_556 3_556
Si1 Te1 Si4 116.74(3) . 3_556
Si1 Te1 Si4 58.47(2) 3_556 3_556
P3 Te1 Si4 91.290(5) 9 3_556
P3 Te1 Si4 91.290(5) 23_556 3_556
Si4 Te1 Si4 63.81(5) 10_656 .
Si4 Te1 Si4 63.81(5) 9 .
Si4 Te1 Si4 134.720(18) 21_656 .
Si4 Te1 Si4 134.720(18) 22 .
P3 Te1 Si4 101.54(4) 2 .
P3 Te1 Si4 101.54(4) 13_556 .
P3 Te1 Si4 61.84(3) . .
P3 Te1 Si4 61.84(3) 14_556 .
Si5 Te1 Si4 97.097(19) 21_656 .
Si5 Te1 Si4 97.097(19) 9 .
Si5 Te1 Si4 123.23(5) 13_556 .
Si5 Te1 Si4 36.10(4) . .
P2 Te1 Si4 35.468(17) 14_556 .
P2 Te1 Si4 150.33(3) 16 .
P2 Te1 Si4 35.468(17) . .
P2 Te1 Si4 150.33(3) 3_556 .
Si1 Te1 Si4 116.74(3) 16 .
Si1 Te1 Si4 58.47(2) 14_556 .
Si1 Te1 Si4 58.47(2) . .
Si1 Te1 Si4 116.74(3) 3_556 .
P3 Te1 Si4 91.290(5) 9 .
P3 Te1 Si4 91.290(5) 23_556 .
Si4 Te1 Si4 159.33(6) 3_556 .
Si4 Te1 Te1 43.04(2) 10_656 13_656
Si4 Te1 Te1 43.04(2) 9 13_656
Si4 Te1 Te1 43.04(2) 21_656 13_656
Si4 Te1 Te1 43.04(2) 22 13_656
P3 Te1 Te1 139.28(2) 2 13_656
P3 Te1 Te1 139.28(2) 13_556 13_656
P3 Te1 Te1 139.28(2) . 13_656
P3 Te1 Te1 139.28(2) 14_556 13_656
Si5 Te1 Te1 46.49(3) 21_656 13_656
Si5 Te1 Te1 46.49(3) 9 13_656
Si5 Te1 Te1 136.44(3) 13_556 13_656
Si5 Te1 Te1 136.44(3) . 13_656
P2 Te1 Te1 81.27(2) 14_556 13_656
P2 Te1 Te1 81.27(2) 16 13_656
P2 Te1 Te1 81.27(2) . 13_656
P2 Te1 Te1 81.27(2) 3_556 13_656
Si1 Te1 Te1 101.75(2) 16 13_656
Si1 Te1 Te1 101.75(2) 14_556 13_656
Si1 Te1 Te1 101.75(2) . 13_656
Si1 Te1 Te1 101.75(2) 3_556 13_656
P3 Te1 Te1 82.79(3) 9 13_656
P3 Te1 Te1 82.79(3) 23_556 13_656
Si4 Te1 Te1 100.34(3) 3_556 13_656
Si4 Te1 Te1 100.34(3) . 13_656
P2 Br1 P2 180.00(3) 13_666 .
P2 Br1 P2 109.5 13_666 16_565
P2 Br1 P2 70.5 . 16_565
P2 Br1 P2 70.5 13_666 4_656
P2 Br1 P2 109.5 . 4_656
P2 Br1 P2 180.0 16_565 4_656
P2 Br1 P2 109.5 13_666 15_655
P2 Br1 P2 70.5 . 15_655
P2 Br1 P2 109.5 16_565 15_655
P2 Br1 P2 70.5 4_656 15_655
P2 Br1 P2 70.5 13_666 3_566
P2 Br1 P2 109.5 . 3_566
P2 Br1 P2 70.5 16_565 3_566
P2 Br1 P2 109.5 4_656 3_566
P2 Br1 P2 180.0 15_655 3_566
P2 Br1 P2 109.5 13_666 14_556
P2 Br1 P2 70.5 . 14_556
P2 Br1 P2 109.5 16_565 14_556
P2 Br1 P2 70.5 4_656 14_556
P2 Br1 P2 109.5 15_655 14_556
P2 Br1 P2 70.5 3_566 14_556
P2 Br1 P2 70.5 13_666 2_665
P2 Br1 P2 109.5 . 2_665
P2 Br1 P2 70.5 16_565 2_665
P2 Br1 P2 109.5 4_656 2_665
P2 Br1 P2 70.5 15_655 2_665
P2 Br1 P2 109.5 3_566 2_665
P2 Br1 P2 180.00(3) 14_556 2_665
P2 Br1 Si4 41.915(15) 13_666 21_666
P2 Br1 Si4 138.085(15) . 21_666
P2 Br1 Si4 70.36(2) 16_565 21_666
P2 Br1 Si4 109.64(2) 4_656 21_666
P2 Br1 Si4 138.085(15) 15_655 21_666
P2 Br1 Si4 41.915(15) 3_566 21_666
P2 Br1 Si4 109.64(2) 14_556 21_666
P2 Br1 Si4 70.36(2) 2_665 21_666
P2 Br1 Si4 41.915(15) 13_666 17_666
P2 Br1 Si4 138.085(15) . 17_666
P2 Br1 Si4 138.085(15) 16_565 17_666
P2 Br1 Si4 41.915(15) 4_656 17_666
P2 Br1 Si4 109.64(2) 15_655 17_666
P2 Br1 Si4 70.36(2) 3_566 17_666
P2 Br1 Si4 70.36(2) 14_556 17_666
P2 Br1 Si4 109.64(2) 2_665 17_666
Si4 Br1 Si4 70.69(2) 21_666 17_666
P2 Br1 Si4 41.915(15) 13_666 13_666
P2 Br1 Si4 138.085(15) . 13_666
P2 Br1 Si4 109.64(2) 16_565 13_666
P2 Br1 Si4 70.36(2) 4_656 13_666
P2 Br1 Si4 70.36(2) 15_655 13_666
P2 Br1 Si4 109.64(2) 3_566 13_666
P2 Br1 Si4 138.085(15) 14_556 13_666
P2 Br1 Si4 41.915(15) 2_665 13_666
Si4 Br1 Si4 70.69(2) 21_666 13_666
Si4 Br1 Si4 70.69(2) 17_666 13_666
P2 Br1 Si4 138.085(15) 13_666 9
P2 Br1 Si4 41.915(15) . 9
P2 Br1 Si4 109.64(2) 16_565 9
P2 Br1 Si4 70.36(2) 4_656 9
P2 Br1 Si4 41.915(15) 15_655 9
P2 Br1 Si4 138.085(15) 3_566 9
P2 Br1 Si4 70.36(2) 14_556 9
P2 Br1 Si4 109.64(2) 2_665 9
Si4 Br1 Si4 180.0 21_666 9
Si4 Br1 Si4 109.31(2) 17_666 9
Si4 Br1 Si4 109.31(2) 13_666 9
P2 Br1 Si4 138.085(15) 13_666 .
P2 Br1 Si4 41.915(15) . .
P2 Br1 Si4 70.36(2) 16_565 .
P2 Br1 Si4 109.64(2) 4_656 .
P2 Br1 Si4 109.64(2) 15_655 .
P2 Br1 Si4 70.36(2) 3_566 .
P2 Br1 Si4 41.915(15) 14_556 .
P2 Br1 Si4 138.085(15) 2_665 .
Si4 Br1 Si4 109.31(2) 21_666 .
Si4 Br1 Si4 109.31(2) 17_666 .
Si4 Br1 Si4 180.00(5) 13_666 .
Si4 Br1 Si4 70.69(2) 9 .
P2 Br1 Si4 138.085(15) 13_666 5
P2 Br1 Si4 41.915(15) . 5
P2 Br1 Si4 41.915(15) 16_565 5
P2 Br1 Si4 138.085(15) 4_656 5
P2 Br1 Si4 70.36(2) 15_655 5
P2 Br1 Si4 109.64(2) 3_566 5
P2 Br1 Si4 109.64(2) 14_556 5
P2 Br1 Si4 70.36(2) 2_665 5
Si4 Br1 Si4 109.31(2) 21_666 5
Si4 Br1 Si4 180.0 17_666 5
Si4 Br1 Si4 109.31(2) 13_666 5
Si4 Br1 Si4 70.69(2) 9 5
Si4 Br1 Si4 70.69(2) . 5
P2 Br1 Si4 109.64(2) 13_666 10_656
P2 Br1 Si4 70.36(2) . 10_656
P2 Br1 Si4 138.085(15) 16_565 10_656
P2 Br1 Si4 41.915(15) 4_656 10_656
P2 Br1 Si4 70.36(2) 15_655 10_656
P2 Br1 Si4 109.64(2) 3_566 10_656
P2 Br1 Si4 41.915(15) 14_556 10_656
P2 Br1 Si4 138.085(15) 2_665 10_656
Si4 Br1 Si4 138.61(6) 21_666 10_656
Si4 Br1 Si4 70.69(2) 17_666 10_656
Si4 Br1 Si4 109.31(2) 13_666 10_656
Si4 Br1 Si4 41.39(6) 9 10_656
Si4 Br1 Si4 70.69(2) . 10_656
Si4 Br1 Si4 109.31(2) 5 10_656
P2 Br1 Si4 109.64(2) 13_666 6_665
P2 Br1 Si4 70.36(2) . 6_665
P2 Br1 Si4 70.36(2) 16_565 6_665
P2 Br1 Si4 109.64(2) 4_656 6_665
P2 Br1 Si4 41.915(15) 15_655 6_665
P2 Br1 Si4 138.085(15) 3_566 6_665
P2 Br1 Si4 138.085(15) 14_556 6_665
P2 Br1 Si4 41.915(15) 2_665 6_665
Si4 Br1 Si4 109.31(2) 21_666 6_665
Si4 Br1 Si4 138.61(6) 17_666 6_665
Si4 Br1 Si4 70.69(2) 13_666 6_665
Si4 Br1 Si4 70.69(2) 9 6_665
Si4 Br1 Si4 109.31(2) . 6_665
Si4 Br1 Si4 41.39(6) 5 6_665
Si4 Br1 Si4 109.31(2) 10_656 6_665
P2 Br1 Si4 109.64(2) 13_666 3_566
P2 Br1 Si4 70.36(2) . 3_566
P2 Br1 Si4 41.915(15) 16_565 3_566
P2 Br1 Si4 138.085(15) 4_656 3_566
P2 Br1 Si4 138.085(15) 15_655 3_566
P2 Br1 Si4 41.915(15) 3_566 3_566
P2 Br1 Si4 70.36(2) 14_556 3_566
P2 Br1 Si4 109.64(2) 2_665 3_566
Si4 Br1 Si4 70.69(2) 21_666 3_566
Si4 Br1 Si4 109.31(2) 17_666 3_566
Si4 Br1 Si4 138.61(6) 13_666 3_566
Si4 Br1 Si4 109.31(2) 9 3_566
Si4 Br1 Si4 41.39(6) . 3_566
Si4 Br1 Si4 70.69(2) 5 3_566
Si4 Br1 Si4 109.31(2) 10_656 3_566
Si4 Br1 Si4 109.31(2) 6_665 3_566
P2 Br1 Si4 70.36(2) 13_666 22_565
P2 Br1 Si4 109.64(2) . 22_565
P2 Br1 Si4 41.915(15) 16_565 22_565
P2 Br1 Si4 138.085(15) 4_656 22_565
P2 Br1 Si4 109.64(2) 15_655 22_565
P2 Br1 Si4 70.36(2) 3_566 22_565
P2 Br1 Si4 138.085(15) 14_556 22_565
P2 Br1 Si4 41.915(15) 2_665 22_565
Si4 Br1 Si4 41.39(6) 21_666 22_565
Si4 Br1 Si4 109.31(2) 17_666 22_565
Si4 Br1 Si4 70.69(2) 13_666 22_565
Si4 Br1 Si4 138.61(6) 9 22_565
Si4 Br1 Si4 109.31(2) . 22_565
Si4 Br1 Si4 70.69(2) 5 22_565
Si4 Br1 Si4 180.0 10_656 22_565
Si4 Br1 Si4 70.69(2) 6_665 22_565
Si4 Br1 Si4 70.69(2) 3_566 22_565
P2 Br1 Si4 70.36(2) 13_666 18_556
P2 Br1 Si4 109.64(2) . 18_556
P2 Br1 Si4 109.64(2) 16_565 18_556
P2 Br1 Si4 70.36(2) 4_656 18_556
P2 Br1 Si4 138.085(15) 15_655 18_556
P2 Br1 Si4 41.915(15) 3_566 18_556
P2 Br1 Si4 41.915(15) 14_556 18_556
P2 Br1 Si4 138.085(15) 2_665 18_556
Si4 Br1 Si4 70.69(2) 21_666 18_556
Si4 Br1 Si4 41.39(6) 17_666 18_556
Si4 Br1 Si4 109.31(2) 13_666 18_556
Si4 Br1 Si4 109.31(2) 9 18_556
Si4 Br1 Si4 70.69(2) . 18_556
Si4 Br1 Si4 138.61(6) 5 18_556
Si4 Br1 Si4 70.69(2) 10_656 18_556
Si4 Br1 Si4 180.0 6_665 18_556
Si4 Br1 Si4 70.69(2) 3_566 18_556
Si4 Br1 Si4 109.31(2) 22_565 18_556
P2 Br1 Si4 70.36(2) 13_666 15_655
P2 Br1 Si4 109.64(2) . 15_655
P2 Br1 Si4 138.085(15) 16_565 15_655
P2 Br1 Si4 41.915(15) 4_656 15_655
P2 Br1 Si4 41.915(15) 15_655 15_655
P2 Br1 Si4 138.085(15) 3_566 15_655
P2 Br1 Si4 109.64(2) 14_556 15_655
P2 Br1 Si4 70.36(2) 2_665 15_655
Si4 Br1 Si4 109.31(2) 21_666 15_655
Si4 Br1 Si4 70.69(2) 17_666 15_655
Si4 Br1 Si4 41.39(6) 13_666 15_655
Si4 Br1 Si4 70.69(2) 9 15_655
Si4 Br1 Si4 138.61(6) . 15_655
Si4 Br1 Si4 109.31(2) 5 15_655
Si4 Br1 Si4 70.69(2) 10_656 15_655
Si4 Br1 Si4 70.69(2) 6_665 15_655
Si4 Br1 Si4 180.0 3_566 15_655
Si4 Br1 Si4 109.31(2) 22_565 15_655
Si4 Br1 Si4 109.31(2) 18_556 15_655
P2 Br1 Si1 180.00(2) 13_666 .
P2 Br1 Si1 0.00(2) . .
P2 Br1 Si1 70.5 16_565 .
P2 Br1 Si1 109.5 4_656 .
P2 Br1 Si1 70.5 15_655 .
P2 Br1 Si1 109.5 3_566 .
P2 Br1 Si1 70.5 14_556 .
P2 Br1 Si1 109.5 2_665 .
Si4 Br1 Si1 138.085(15) 21_666 .
Si4 Br1 Si1 138.085(15) 17_666 .
Si4 Br1 Si1 138.085(15) 13_666 .
Si4 Br1 Si1 41.915(15) 9 .
Si4 Br1 Si1 41.915(15) . .
Si4 Br1 Si1 41.915(15) 5 .
Si4 Br1 Si1 70.36(2) 10_656 .
Si4 Br1 Si1 70.36(2) 6_665 .
Si4 Br1 Si1 70.36(2) 3_566 .
Si4 Br1 Si1 109.64(2) 22_565 .
Si4 Br1 Si1 109.64(2) 18_556 .
Si4 Br1 Si1 109.64(2) 15_655 .
P2 Br1 Si1 0.00(2) 13_666 13_666
P2 Br1 Si1 180.000(19) . 13_666
P2 Br1 Si1 109.5 16_565 13_666
P2 Br1 Si1 70.5 4_656 13_666
P2 Br1 Si1 109.5 15_655 13_666
P2 Br1 Si1 70.5 3_566 13_666
P2 Br1 Si1 109.5 14_556 13_666
P2 Br1 Si1 70.5 2_665 13_666
Si4 Br1 Si1 41.915(15) 21_666 13_666
Si4 Br1 Si1 41.915(15) 17_666 13_666
Si4 Br1 Si1 41.915(15) 13_666 13_666
Si4 Br1 Si1 138.085(15) 9 13_666
Si4 Br1 Si1 138.085(15) . 13_666
Si4 Br1 Si1 138.085(15) 5 13_666
Si4 Br1 Si1 109.64(2) 10_656 13_666
Si4 Br1 Si1 109.64(2) 6_665 13_666
Si4 Br1 Si1 109.64(2) 3_566 13_666
Si4 Br1 Si1 70.36(2) 22_565 13_666
Si4 Br1 Si1 70.36(2) 18_556 13_666
Si4 Br1 Si1 70.36(2) 15_655 13_666
Si1 Br1 Si1 180.0 . 13_666
P2 Br1 Si1 109.5 13_666 16_565
P2 Br1 Si1 70.5 . 16_565
P2 Br1 Si1 0.000(19) 16_565 16_565
P2 Br1 Si1 180.000(19) 4_656 16_565
P2 Br1 Si1 109.5 15_655 16_565
P2 Br1 Si1 70.5 3_566 16_565
P2 Br1 Si1 109.5 14_556 16_565
P2 Br1 Si1 70.5 2_665 16_565
Si4 Br1 Si1 70.36(2) 21_666 16_565
Si4 Br1 Si1 138.085(15) 17_666 16_565
Si4 Br1 Si1 109.64(2) 13_666 16_565
Si4 Br1 Si1 109.64(2) 9 16_565
Si4 Br1 Si1 70.36(2) . 16_565
Si4 Br1 Si1 41.915(15) 5 16_565
Si4 Br1 Si1 138.085(15) 10_656 16_565
Si4 Br1 Si1 70.36(2) 6_665 16_565
Si4 Br1 Si1 41.915(15) 3_566 16_565
Si4 Br1 Si1 41.915(15) 22_565 16_565
Si4 Br1 Si1 109.64(2) 18_556 16_565
Si4 Br1 Si1 138.085(15) 15_655 16_565
Si1 Br1 Si1 70.5 . 16_565
Si1 Br1 Si1 109.5 13_666 16_565
P2 Br1 Si1 70.5 13_666 4_656
P2 Br1 Si1 109.5 . 4_656
P2 Br1 Si1 180.000(19) 16_565 4_656
P2 Br1 Si1 0.000(19) 4_656 4_656
P2 Br1 Si1 70.5 15_655 4_656
P2 Br1 Si1 109.5 3_566 4_656
P2 Br1 Si1 70.5 14_556 4_656
P2 Br1 Si1 109.5 2_665 4_656
Si4 Br1 Si1 109.64(2) 21_666 4_656
Si4 Br1 Si1 41.915(15) 17_666 4_656
Si4 Br1 Si1 70.36(2) 13_666 4_656
Si4 Br1 Si1 70.36(2) 9 4_656
Si4 Br1 Si1 109.64(2) . 4_656
Si4 Br1 Si1 138.085(15) 5 4_656
Si4 Br1 Si1 41.915(15) 10_656 4_656
Si4 Br1 Si1 109.64(2) 6_665 4_656
Si4 Br1 Si1 138.085(15) 3_566 4_656
Si4 Br1 Si1 138.085(15) 22_565 4_656
Si4 Br1 Si1 70.36(2) 18_556 4_656
Si4 Br1 Si1 41.915(15) 15_655 4_656
Si1 Br1 Si1 109.5 . 4_656
Si1 Br1 Si1 70.5 13_666 4_656
Si1 Br1 Si1 180.0 16_565 4_656
P2 Br1 Si1 109.5 13_666 15_655
P2 Br1 Si1 70.5 . 15_655
P2 Br1 Si1 109.5 16_565 15_655
P2 Br1 Si1 70.5 4_656 15_655
P2 Br1 Si1 0.000(19) 15_655 15_655
P2 Br1 Si1 180.000(19) 3_566 15_655
P2 Br1 Si1 109.5 14_556 15_655
P2 Br1 Si1 70.5 2_665 15_655
Si4 Br1 Si1 138.085(15) 21_666 15_655
Si4 Br1 Si1 109.64(2) 17_666 15_655
Si4 Br1 Si1 70.36(2) 13_666 15_655
Si4 Br1 Si1 41.915(15) 9 15_655
Si4 Br1 Si1 109.64(2) . 15_655
Si4 Br1 Si1 70.36(2) 5 15_655
Si4 Br1 Si1 70.36(2) 10_656 15_655
Si4 Br1 Si1 41.915(15) 6_665 15_655
Si4 Br1 Si1 138.085(15) 3_566 15_655
Si4 Br1 Si1 109.64(2) 22_565 15_655
Si4 Br1 Si1 138.085(15) 18_556 15_655
Si4 Br1 Si1 41.915(15) 15_655 15_655
Si1 Br1 Si1 70.5 . 15_655
Si1 Br1 Si1 109.5 13_666 15_655
Si1 Br1 Si1 109.5 16_565 15_655
Si1 Br1 Si1 70.5 4_656 15_655
Te1 Br2A Te1 180.000(14) 21 9
Te1 Br2A Te1 65.807(4) 21 17
Te1 Br2A Te1 114.193(4) 9 17
Te1 Br2A Te1 65.807(4) 21 13
Te1 Br2A Te1 114.193(4) 9 13
Te1 Br2A Te1 65.807(4) 17 13
Te1 Br2A Te1 114.193(4) 21 5
Te1 Br2A Te1 65.807(4) 9 5
Te1 Br2A Te1 180.000(14) 17 5
Te1 Br2A Te1 114.193(4) 13 5
Te1 Br2A Te1 114.193(4) 21 .
Te1 Br2A Te1 65.807(4) 9 .
Te1 Br2A Te1 114.193(4) 17 .
Te1 Br2A Te1 180.000(14) 13 .
Te1 Br2A Te1 65.807(4) 5 .
Te1 Br2A Te1 124.952(14) 21 21_655
Te1 Br2A Te1 55.048(14) 9 21_655
Te1 Br2A Te1 65.807(4) 17 21_655
Te1 Br2A Te1 114.193(4) 13 21_655
Te1 Br2A Te1 114.193(4) 5 21_655
Te1 Br2A Te1 65.807(4) . 21_655
Te1 Br2A Te1 65.807(4) 21 13_556
Te1 Br2A Te1 114.193(4) 9 13_556
Te1 Br2A Te1 114.193(4) 17 13_556
Te1 Br2A Te1 124.952(14) 13 13_556
Te1 Br2A Te1 65.807(4) 5 13_556
Te1 Br2A Te1 55.048(14) . 13_556
Te1 Br2A Te1 114.193(4) 21_655 13_556
Te1 Br2A Te1 114.193(4) 21 17_565
Te1 Br2A Te1 65.807(4) 9 17_565
Te1 Br2A Te1 124.952(14) 17 17_565
Te1 Br2A Te1 65.807(4) 13 17_565
Te1 Br2A Te1 55.048(14) 5 17_565
Te1 Br2A Te1 114.193(4) . 17_565
Te1 Br2A Te1 114.193(4) 21_655 17_565
Te1 Br2A Te1 114.193(4) 13_556 17_565
Te1 Br2A Te1 55.048(14) 21 9_455
Te1 Br2A Te1 124.952(14) 9 9_455
Te1 Br2A Te1 114.193(4) 17 9_455
Te1 Br2A Te1 65.807(4) 13 9_455
Te1 Br2A Te1 65.807(4) 5 9_455
Te1 Br2A Te1 114.193(4) . 9_455
Te1 Br2A Te1 180.0 21_655 9_455
Te1 Br2A Te1 65.807(4) 13_556 9_455
Te1 Br2A Te1 65.807(4) 17_565 9_455
Te1 Br2A Te1 114.193(4) 21 1_554
Te1 Br2A Te1 65.807(4) 9 1_554
Te1 Br2A Te1 65.807(4) 17 1_554
Te1 Br2A Te1 55.048(14) 13 1_554
Te1 Br2A Te1 114.193(4) 5 1_554
Te1 Br2A Te1 124.952(14) . 1_554
Te1 Br2A Te1 65.807(4) 21_655 1_554
Te1 Br2A Te1 180.000(14) 13_556 1_554
Te1 Br2A Te1 65.807(4) 17_565 1_554
Te1 Br2A Te1 114.193(4) 9_455 1_554
Te1 Br2A Te1 65.807(4) 21 5_545
Te1 Br2A Te1 114.193(4) 9 5_545
Te1 Br2A Te1 55.048(14) 17 5_545
Te1 Br2A Te1 114.193(4) 13 5_545
Te1 Br2A Te1 124.952(14) 5 5_545
Te1 Br2A Te1 65.807(4) . 5_545
Te1 Br2A Te1 65.807(4) 21_655 5_545
Te1 Br2A Te1 65.807(4) 13_556 5_545
Te1 Br2A Te1 180.0 17_565 5_545
Te1 Br2A Te1 114.193(4) 9_455 5_545
Te1 Br2A Te1 114.193(4) 1_554 5_545
Te1 Te2B Te1 180.000(14) 21 9
Te1 Te2B Te1 65.807(4) 21 17
Te1 Te2B Te1 114.193(4) 9 17
Te1 Te2B Te1 65.807(4) 21 13
Te1 Te2B Te1 114.193(4) 9 13
Te1 Te2B Te1 65.807(4) 17 13
Te1 Te2B Te1 114.193(4) 21 5
Te1 Te2B Te1 65.807(4) 9 5
Te1 Te2B Te1 180.000(14) 17 5
Te1 Te2B Te1 114.193(4) 13 5
Te1 Te2B Te1 114.193(4) 21 .
Te1 Te2B Te1 65.807(4) 9 .
Te1 Te2B Te1 114.193(4) 17 .
Te1 Te2B Te1 180.000(14) 13 .
Te1 Te2B Te1 65.807(4) 5 .
Te1 Te2B Te1 124.952(14) 21 21_655
Te1 Te2B Te1 55.048(14) 9 21_655
Te1 Te2B Te1 65.807(4) 17 21_655
Te1 Te2B Te1 114.193(4) 13 21_655
Te1 Te2B Te1 114.193(4) 5 21_655
Te1 Te2B Te1 65.807(4) . 21_655
Te1 Te2B Te1 65.807(4) 21 13_556
Te1 Te2B Te1 114.193(4) 9 13_556
Te1 Te2B Te1 114.193(4) 17 13_556
Te1 Te2B Te1 124.952(14) 13 13_556
Te1 Te2B Te1 65.807(4) 5 13_556
Te1 Te2B Te1 55.048(14) . 13_556
Te1 Te2B Te1 114.193(4) 21_655 13_556
Te1 Te2B Te1 114.193(4) 21 17_565
Te1 Te2B Te1 65.807(4) 9 17_565
Te1 Te2B Te1 124.952(14) 17 17_565
Te1 Te2B Te1 65.807(4) 13 17_565
Te1 Te2B Te1 55.048(14) 5 17_565
Te1 Te2B Te1 114.193(4) . 17_565
Te1 Te2B Te1 114.193(4) 21_655 17_565
Te1 Te2B Te1 114.193(4) 13_556 17_565
Te1 Te2B Te1 55.048(14) 21 9_455
Te1 Te2B Te1 124.952(14) 9 9_455
Te1 Te2B Te1 114.193(4) 17 9_455
Te1 Te2B Te1 65.807(4) 13 9_455
Te1 Te2B Te1 65.807(4) 5 9_455
Te1 Te2B Te1 114.193(4) . 9_455
Te1 Te2B Te1 180.0 21_655 9_455
Te1 Te2B Te1 65.807(4) 13_556 9_455
Te1 Te2B Te1 65.807(4) 17_565 9_455
Te1 Te2B Te1 114.193(4) 21 1_554
Te1 Te2B Te1 65.807(4) 9 1_554
Te1 Te2B Te1 65.807(4) 17 1_554
Te1 Te2B Te1 55.048(14) 13 1_554
Te1 Te2B Te1 114.193(4) 5 1_554
Te1 Te2B Te1 124.952(14) . 1_554
Te1 Te2B Te1 65.807(4) 21_655 1_554
Te1 Te2B Te1 180.000(14) 13_556 1_554
Te1 Te2B Te1 65.807(4) 17_565 1_554
Te1 Te2B Te1 114.193(4) 9_455 1_554
Te1 Te2B Te1 65.807(4) 21 5_545
Te1 Te2B Te1 114.193(4) 9 5_545
Te1 Te2B Te1 55.048(14) 17 5_545
Te1 Te2B Te1 114.193(4) 13 5_545
Te1 Te2B Te1 124.952(14) 5 5_545
Te1 Te2B Te1 65.807(4) . 5_545
Te1 Te2B Te1 65.807(4) 21_655 5_545
Te1 Te2B Te1 65.807(4) 13_556 5_545
Te1 Te2B Te1 180.0 17_565 5_545
Te1 Te2B Te1 114.193(4) 9_455 5_545
Te1 Te2B Te1 114.193(4) 1_554 5_545
P2 Si1 P3 108.44(6) . .
P2 Si1 P3 108.44(6) . 9
P3 Si1 P3 110.49(6) . 9
P2 Si1 P3 108.44(6) . 5
P3 Si1 P3 110.49(6) . 5
P3 Si1 P3 110.49(6) 9 5
P2 Si1 Te1 71.34(3) . .
P3 Si1 Te1 64.32(4) . .
P3 Si1 Te1 75.09(4) 9 .
P3 Si1 Te1 173.84(4) 5 .
P2 Si1 Te1 71.34(3) . 9
P3 Si1 Te1 173.84(4) . 9
P3 Si1 Te1 64.32(4) 9 9
P3 Si1 Te1 75.09(4) 5 9
Te1 Si1 Te1 110.27(3) . 9
P2 Si1 Te1 71.34(3) . 5
P3 Si1 Te1 75.09(4) . 5
P3 Si1 Te1 173.84(4) 9 5
P3 Si1 Te1 64.32(4) 5 5
Te1 Si1 Te1 110.27(3) . 5
Te1 Si1 Te1 110.27(3) 9 5
P2 Si1 Br1 0.00(5) . .
P3 Si1 Br1 108.44(6) . .
P3 Si1 Br1 108.44(6) 9 .
P3 Si1 Br1 108.44(6) 5 .
Te1 Si1 Br1 71.34(3) . .
Te1 Si1 Br1 71.34(3) 9 .
Te1 Si1 Br1 71.34(3) 5 .
P2 Si1 Te1 108.36(2) . 17_565
P3 Si1 Te1 108.50(4) . 17_565
P3 Si1 Te1 112.52(5) 9 17_565
P3 Si1 Te1 2.29(4) 5 17_565
Te1 Si1 Te1 171.550(14) . 17_565
Te1 Si1 Te1 77.125(10) 9 17_565
Te1 Si1 Te1 62.358(17) 5 17_565
Br1 Si1 Te1 108.36(2) . 17_565
P2 Si1 Te1 108.36(2) . 13_556
P3 Si1 Te1 2.29(4) . 13_556
P3 Si1 Te1 108.50(4) 9 13_556
P3 Si1 Te1 112.52(5) 5 13_556
Te1 Si1 Te1 62.358(17) . 13_556
Te1 Si1 Te1 171.550(14) 9 13_556
Te1 Si1 Te1 77.125(10) 5 13_556
Br1 Si1 Te1 108.36(2) . 13_556
Te1 Si1 Te1 110.557(19) 17_565 13_556
P2 Si1 Te1 108.36(2) . 21_655
P3 Si1 Te1 112.52(5) . 21_655
P3 Si1 Te1 2.29(4) 9 21_655
P3 Si1 Te1 108.50(4) 5 21_655
Te1 Si1 Te1 77.125(10) . 21_655
Te1 Si1 Te1 62.358(17) 9 21_655
Te1 Si1 Te1 171.550(14) 5 21_655
Br1 Si1 Te1 108.36(2) . 21_655
Te1 Si1 Te1 110.557(19) 17_565 21_655
Te1 Si1 Te1 110.557(19) 13_556 21_655
P2 Si1 Te1 53.425(15) . 13_656
P3 Si1 Te1 109.19(4) . 13_656
P3 Si1 Te1 57.98(5) 9 13_656
P3 Si1 Te1 140.07(5) 5 13_656
Te1 Si1 Te1 44.88(2) . 13_656
Te1 Si1 Te1 65.52(2) 9 13_656
Te1 Si1 Te1 123.44(4) 5 13_656
Br1 Si1 Te1 53.425(15) . 13_656
Te1 Si1 Te1 141.878(16) 17_565 13_656
Te1 Si1 Te1 107.242(8) 13_556 13_656
Te1 Si1 Te1 58.671(6) 21_655 13_656
Si1 P2 Si4 107.89(6) . 9
Si1 P2 Si4 107.89(6) . 5
Si4 P2 Si4 111.00(6) 9 5
Si1 P2 Si4 107.89(6) . .
Si4 P2 Si4 111.00(6) 9 .
Si4 P2 Si4 111.00(6) 5 .
Si1 P2 Br1 180.00(12) . .
Si4 P2 Br1 72.11(6) 9 .
Si4 P2 Br1 72.11(6) 5 .
Si4 P2 Br1 72.11(6) . .
Si1 P2 Te1 72.79(3) . .
Si4 P2 Te1 60.89(4) 9 .
Si4 P2 Te1 170.99(4) 5 .
Si4 P2 Te1 76.79(4) . .
Br1 P2 Te1 107.21(3) . .
Si1 P2 Te1 72.79(3) . 5
Si4 P2 Te1 170.99(4) 9 5
Si4 P2 Te1 76.79(4) 5 5
Si4 P2 Te1 60.89(4) . 5
Br1 P2 Te1 107.21(3) . 5
Te1 P2 Te1 111.64(3) . 5
Si1 P2 Te1 72.79(3) . 9
Si4 P2 Te1 76.79(4) 9 9
Si4 P2 Te1 60.89(4) 5 9
Si4 P2 Te1 170.99(4) . 9
Br1 P2 Te1 107.21(3) . 9
Te1 P2 Te1 111.64(3) . 9
Te1 P2 Te1 111.64(3) 5 9
Si1 P2 Te1 107.375(19) . 13_656
Si4 P2 Te1 3.35(3) 9 13_656
Si4 P2 Te1 114.15(5) 5 13_656
Si4 P2 Te1 108.30(4) . 13_656
Br1 P2 Te1 72.625(19) . 13_656
Te1 P2 Te1 57.848(18) . 13_656
Te1 P2 Te1 167.689(14) 5 13_656
Te1 P2 Te1 79.642(10) 9 13_656
Si1 P2 Te1 107.375(19) . 21_665
Si4 P2 Te1 108.30(4) 9 21_665
Si4 P2 Te1 3.35(3) 5 21_665
Si4 P2 Te1 114.15(5) . 21_665
Br1 P2 Te1 72.625(19) . 21_665
Te1 P2 Te1 167.689(15) . 21_665
Te1 P2 Te1 79.642(10) 5 21_665
Te1 P2 Te1 57.848(18) 9 21_665
Te1 P2 Te1 111.483(18) 13_656 21_665
Si1 P2 Te1 107.375(19) . 17_566
Si4 P2 Te1 114.15(5) 9 17_566
Si4 P2 Te1 108.30(4) 5 17_566
Si4 P2 Te1 3.35(3) . 17_566
Br1 P2 Te1 72.625(19) . 17_566
Te1 P2 Te1 79.642(10) . 17_566
Te1 P2 Te1 57.848(18) 5 17_566
Te1 P2 Te1 167.689(14) 9 17_566
Te1 P2 Te1 111.483(18) 13_656 17_566
Te1 P2 Te1 111.483(18) 21_665 17_566
Si5 P3 Si1 106.20(7) . 15
Si5 P3 Si1 106.20(7) . .
Si1 P3 Si1 105.10(8) 15 .
Si5 P3 P3 124.31(7) . 2
Si1 P3 P3 106.79(5) 15 2
Si1 P3 P3 106.79(5) . 2
Si5 P3 Te1 74.54(5) . .
Si1 P3 Te1 176.16(6) 15 .
Si1 P3 Te1 78.13(3) . .
P3 P3 Te1 70.03(3) 2 .
Si5 P3 Te1 74.54(5) . 13_556
Si1 P3 Te1 78.13(3) 15 13_556
Si1 P3 Te1 176.16(6) . 13_556
P3 P3 Te1 70.03(3) 2 13_556
Te1 P3 Te1 98.57(5) . 13_556
Si5 P3 Te1 62.90(6) . 5
Si1 P3 Te1 69.28(5) 15 5
Si1 P3 Te1 69.28(5) . 5
P3 P3 Te1 172.79(3) 2 5
Te1 P3 Te1 114.12(4) . 5
Te1 P3 Te1 114.12(4) 13_556 5
Si5 P3 Te1 7.31(6) . 17_566
Si1 P3 Te1 102.00(6) 15 17_566
Si1 P3 Te1 102.00(6) . 17_566
P3 P3 Te1 131.629(18) 2 17_566
Te1 P3 Te1 79.13(3) . 17_566
Te1 P3 Te1 79.13(3) 13_556 17_566
Te1 P3 Te1 55.58(3) 5 17_566
Si5 P3 Te1 106.76(4) . 9_455
Si1 P3 Te1 3.80(2) 15 9_455
Si1 P3 Te1 108.33(5) . 9_455
P3 P3 Te1 103.688(18) 2 9_455
Te1 P3 Te1 172.36(4) . 9_455
Te1 P3 Te1 74.822(10) 13_556 9_455
Te1 P3 Te1 72.610(18) 5 9_455
Te1 P3 Te1 102.98(2) 17_566 9_455
Si5 P3 Te1 106.76(4) . 9
Si1 P3 Te1 108.33(5) 15 9
Si1 P3 Te1 3.80(2) . 9
P3 P3 Te1 103.688(18) 2 9
Te1 P3 Te1 74.822(10) . 9
Te1 P3 Te1 172.36(4) 13_556 9
Te1 P3 Te1 72.610(18) 5 9
Te1 P3 Te1 102.98(2) 17_566 9
Te1 P3 Te1 111.49(3) 9_455 9
Si5 P3 Te1 128.80(8) . 5_545
Si1 P3 Te1 104.25(5) 15 5_545
Si1 P3 Te1 104.25(5) . 5_545
P3 P3 Te1 4.483(18) 2 5_545
Te1 P3 Te1 72.72(3) . 5_545
Te1 P3 Te1 72.72(3) 13_556 5_545
Te1 P3 Te1 168.31(5) 5 5_545
Te1 P3 Te1 136.11(3) 17_566 5_545
Te1 P3 Te1 101.30(2) 9_455 5_545
Te1 P3 Te1 101.30(2) 9 5_545
Si5 P3 Br1 55.41(3) . .
Si1 P3 Br1 126.21(5) 15 .
Si1 P3 Br1 51.98(6) . .
P3 P3 Br1 125.557(12) 2 .
Te1 P3 Br1 57.399(17) . .
Te1 P3 Br1 127.82(4) 13_556 .
Te1 P3 Br1 57.284(16) 5 .
Te1 P3 Br1 52.890(13) 17_566 .
Te1 P3 Br1 129.70(3) 9_455 .
Te1 P3 Br1 51.871(8) 9 .
Te1 P3 Br1 127.044(14) 5_545 .
P2 Si4 P2 104.26(8) 14_556 .
P2 Si4 Si4 106.62(5) 14_556 3_566
P2 Si4 Si4 106.62(5) . 3_566
P2 Si4 Si5 106.11(8) 14_556 .
P2 Si4 Si5 106.11(8) . .
Si4 Si4 Si5 125.37(7) 3_566 .
P2 Si4 Te1 174.29(6) 14_556 5
P2 Si4 Te1 80.86(3) . 5
Si4 Si4 Te1 69.10(3) 3_566 5
Si5 Si4 Te1 74.45(5) . 5
P2 Si4 Te1 80.86(3) 14_556 17_566
P2 Si4 Te1 174.29(6) . 17_566
Si4 Si4 Te1 69.10(3) 3_566 17_566
Si5 Si4 Te1 74.45(5) . 17_566
Te1 Si4 Te1 93.91(5) 5 17_566
P2 Si4 Br1 65.98(6) 14_556 .
P2 Si4 Br1 65.98(6) . .
Si4 Si4 Br1 69.30(3) 3_566 .
Si5 Si4 Br1 165.33(9) . .
Te1 Si4 Br1 114.73(4) 5 .
Te1 Si4 Br1 114.73(4) 17_566 .
P2 Si4 Te1 67.74(5) 14_556 .
P2 Si4 Te1 67.74(5) . .
Si4 Si4 Te1 169.66(3) 3_566 .
Si5 Si4 Te1 64.97(6) . .
Te1 Si4 Te1 117.09(4) 5 .
Te1 Si4 Te1 117.09(4) 17_566 .
Br1 Si4 Te1 100.36(4) . .
P2 Si4 Te1 103.24(7) 14_556 13_556
P2 Si4 Te1 103.24(7) . 13_556
Si4 Si4 Te1 130.335(16) 3_566 13_556
Si5 Si4 Te1 4.97(6) . 13_556
Te1 Si4 Te1 77.72(3) 5 13_556
Te1 Si4 Te1 77.72(3) 17_566 13_556
Br1 Si4 Te1 160.36(4) . 13_556
Te1 Si4 Te1 60.00(3) . 13_556
P2 Si4 Te1 5.54(2) 14_556 9_556
P2 Si4 Te1 108.61(5) . 9_556
Si4 Si4 Te1 101.777(17) 3_566 9_556
Si5 Si4 Te1 107.57(4) . 9_556
Te1 Si4 Te1 168.80(4) 5 9_556
Te1 Si4 Te1 76.356(10) 17_566 9_556
Br1 Si4 Te1 65.816(18) . 9_556
Te1 Si4 Te1 72.950(18) . 9_556
Te1 Si4 Te1 105.10(2) 13_556 9_556
P2 Si4 Te1 108.61(5) 14_556 9
P2 Si4 Te1 5.54(2) . 9
Si4 Si4 Te1 101.777(17) 3_566 9
Si5 Si4 Te1 107.57(4) . 9
Te1 Si4 Te1 76.356(10) 5 9
Te1 Si4 Te1 168.80(4) 17_566 9
Br1 Si4 Te1 65.816(18) . 9
Te1 Si4 Te1 72.950(18) . 9
Te1 Si4 Te1 105.10(2) 13_556 9
Te1 Si4 Te1 112.72(3) 9_556 9
P2 Si4 Te1 102.89(5) 14_556 1_565
P2 Si4 Te1 102.89(5) . 1_565
Si4 Si4 Te1 6.463(18) 3_566 1_565
Si5 Si4 Te1 131.83(8) . 1_565
Te1 Si4 Te1 73.21(3) 5 1_565
Te1 Si4 Te1 73.21(3) 17_566 1_565
Br1 Si4 Te1 62.84(3) . 1_565
Te1 Si4 Te1 163.20(5) . 1_565
Te1 Si4 Te1 136.80(3) 13_556 1_565
Te1 Si4 Te1 98.33(2) 9_556 1_565
Te1 Si4 Te1 98.33(2) 9 1_565
P3 Si5 P3 111.37(14) . 14_556
P3 Si5 Si4 109.04(3) . .
P3 Si5 Si4 109.04(3) 14_556 .
P3 Si5 Si4 109.04(3) . 15
P3 Si5 Si4 109.04(3) 14_556 15
Si4 Si5 Si4 109.27(13) . 15
P3 Si5 Te1 167.83(10) . 17_566
P3 Si5 Te1 80.80(5) 14_556 17_566
Si4 Si5 Te1 65.18(6) . 17_566
Si4 Si5 Te1 65.18(6) 15 17_566
P3 Si5 Te1 80.80(5) . 5
P3 Si5 Te1 167.83(10) 14_556 5
Si4 Si5 Te1 65.18(6) . 5
Si4 Si5 Te1 65.18(6) 15 5
Te1 Si5 Te1 87.03(7) 17_566 5
P3 Si5 Te1 67.14(5) . 13_556
P3 Si5 Te1 67.14(5) 14_556 13_556
Si4 Si5 Te1 171.80(10) . 13_556
Si4 Si5 Te1 78.93(5) 15 13_556
Te1 Si5 Te1 119.985(2) 17_566 13_556
Te1 Si5 Te1 119.985(2) 5 13_556
P3 Si5 Te1 67.14(5) . .
P3 Si5 Te1 67.14(5) 14_556 .
Si4 Si5 Te1 78.93(5) . .
Si4 Si5 Te1 171.80(10) 15 .
Te1 Si5 Te1 119.985(2) 17_566 .
Te1 Si5 Te1 119.985(2) 5 .
Te1 Si5 Te1 92.87(7) 13_556 .
P3 Si5 Br1 104.708(18) . .
P3 Si5 Br1 104.708(18) 14_556 .
Si4 Si5 Br1 8.60(5) . .
Si4 Si5 Br1 117.87(9) 15 .
Te1 Si5 Br1 70.94(3) 17_566 .
Te1 Si5 Br1 70.94(3) 5 .
Te1 Si5 Br1 163.20(6) 13_556 .
Te1 Si5 Br1 70.329(12) . .
P3 Si5 Br1 104.708(18) . 1_455
P3 Si5 Br1 104.708(18) 14_556 1_455
Si4 Si5 Br1 117.87(9) . 1_455
Si4 Si5 Br1 8.60(5) 15 1_455
Te1 Si5 Br1 70.94(3) 17_566 1_455
Te1 Si5 Br1 70.94(3) 5 1_455
Te1 Si5 Br1 70.329(12) 13_556 1_455
Te1 Si5 Br1 163.20(6) . 1_455
Br1 Si5 Br1 126.47(5) . 1_455

loop_
_geom_bond_atom_site_label_1
_geom_bond_atom_site_label_2
_geom_bond_distance
_geom_bond_site_symmetry_2
Te1 Si4 3.2719(13) 10_656
Te1 Si4 3.2719(13) 9
Te1 Si4 3.2719(13) 21_656
Te1 Si4 3.2719(13) 22
Te1 P3 3.4329(13) 2
Te1 P3 3.4329(13) 13_556
Te1 P3 3.4329(13) .
Te1 P3 3.4329(13) 14_556
Te1 Si5 3.4729(18) 21_656
Te1 Si5 3.4729(18) 9
Te1 Si5 3.5908(17) 13_556
Te1 Si5 3.5908(17) .
Te1 P2 3.6972(6) 14_556
Te1 P2 3.6972(6) 16
Te1 P2 3.6972(6) .
Te1 P2 3.6972(6) 3_556
Te1 Si1 3.7277(7) 16
Te1 Si1 3.7277(7) 14_556
Te1 Si1 3.7277(7) .
Te1 Si1 3.7277(7) 3_556
Te1 P3 3.8512(17) 9
Te1 P3 3.8512(17) 23_556
Te1 Si4 3.8892(17) 3_556
Te1 Si4 3.8892(17) .
Te1 Te1 4.7824(15) 13_656
Br1 P2 3.170(2) 13_666
Br1 P2 3.170(2) .
Br1 P2 3.170(2) 16_565
Br1 P2 3.170(2) 4_656
Br1 P2 3.170(2) 15_655
Br1 P2 3.170(2) 3_566
Br1 P2 3.170(2) 14_556
Br1 P2 3.170(2) 2_665
Br1 Si4 3.3022(17) 21_666
Br1 Si4 3.3022(17) 17_666
Br1 Si4 3.3022(17) 13_666
Br1 Si4 3.3022(17) 9
Br1 Si4 3.3022(17) .
Br1 Si4 3.3022(17) 5
Br1 Si4 3.3022(17) 10_656
Br1 Si4 3.3022(17) 6_665
Br1 Si4 3.3022(17) 3_566
Br1 Si4 3.3022(17) 22_565
Br1 Si4 3.3022(17) 18_556
Br1 Si4 3.3022(17) 15_655
Br1 Si1 5.456(2) .
Br1 Si1 5.456(2) 13_666
Br1 Si1 5.456(2) 16_565
Br1 Si1 5.456(2) 4_656
Br1 Si1 5.456(2) 15_655
Br2A Te1 5.6304(4) 21
Br2A Te1 5.6304(4) 9
Br2A Te1 5.6304(4) 17
Br2A Te1 5.6304(4) 13
Br2A Te1 5.6304(4) 5
Br2A Te1 5.6304(4) 21_655
Br2A Te1 5.6304(4) 13_556
Br2A Te1 5.6304(4) 17_565
Br2A Te1 5.6304(4) 9_455
Br2A Te1 5.6304(4) 1_554
Br2A Te1 5.6304(4) 5_545
Te2B Te1 5.6304(4) 21
Te2B Te1 5.6304(4) 9
Te2B Te1 5.6304(4) 17
Te2B Te1 5.6304(4) 13
Te2B Te1 5.6304(4) 5
Te2B Te1 5.6304(4) 21_655
Te2B Te1 5.6304(4) 13_556
Te2B Te1 5.6304(4) 17_565
Te2B Te1 5.6304(4) 9_455
Te2B Te1 5.6304(4) 1_554
Te2B Te1 5.6304(4) 5_545
Si1 P2 2.286(3) .
Si1 P3 2.3216(13) .
Si1 P3 2.3216(13) 9
Si1 P3 2.3216(13) 5
Si1 Te1 3.7277(7) 9
Si1 Te1 3.7277(7) 5
Si1 Te1 5.7514(9) 17_565
Si1 Te1 5.7514(9) 13_556
Si1 Te1 5.7514(9) 21_655
Si1 Te1 6.6351(14) 13_656
P2 Si4 2.3181(12) 9
P2 Si4 2.3181(12) 5
P2 Si4 2.3181(12) .
P2 Te1 3.6972(6) 5
P2 Te1 3.6972(6) 9
P2 Te1 5.5832(8) 13_656
P2 Te1 5.5832(8) 21_665
P2 Te1 5.5832(8) 17_566
P3 Si5 2.310(2) .
P3 Si1 2.3216(13) 15
P3 P3 2.345(3) 2
P3 Te1 3.4329(13) 13_556
P3 Te1 3.8512(17) 5
P3 Te1 5.7515(18) 17_566
P3 Te1 6.0410(10) 9_455
P3 Te1 6.0410(10) 9
P3 Te1 6.1845(17) 5_545
Si4 P2 2.3181(12) 14_556
Si4 Si4 2.334(3) 3_566
Si4 Si5 2.335(2) .
Si4 Te1 3.2719(13) 5
Si4 Te1 3.2719(13) 17_566
Si4 Te1 5.9113(18) 13_556
Si4 Te1 5.9977(9) 9_556
Si4 Te1 5.9977(9) 9
Si4 Te1 6.1996(17) 1_565
Si5 P3 2.310(2) 14_556
Si5 Si4 2.335(2) 15
Si5 Te1 3.4729(18) 17_566
Si5 Te1 3.4729(18) 5
Si5 Te1 3.5908(17) 13_556
Si5 Br1 5.5924(12) 1_455
